data_1515806
loop_
_publ_author_name
'Peng, Yang'
'Fischer, Roland C.'
'Merrill, W. Alexander'
'Fischer, Jelena'
'Pu, Lihung'
'Ellis, Bobby D.'
'Fettinger, James C.'
'Herber, Rolfe H.'
'Power, Philip P.'

_publ_section_title
;
 Substituent effects in ditetrel alkyne analogues: multiple vs. single
 bonded isomers
;
_journal_issue 4
_journal_name_full 'Chemical Science'
_journal_page_first 461
_journal_paper_doi 10.1039/c0sc00240b
_journal_volume 1
_journal_year 2010
_chemical_formula_moiety 'C42 H61 Cl0.13 Ge I0.87, C42 H61 Ge I'
_chemical_formula_sum 'C84 H122 Cl0.13 Ge2 I1.87'
_chemical_formula_weight 1518.91
_chemical_name_systematic
;
?
;
_space_group_IT_number 2
_symmetry_cell_setting triclinic
_symmetry_space_group_name_Hall '-P 1'
_symmetry_space_group_name_H-M 'P -1'
_atom_sites_solution_hydrogens geom
_atom_sites_solution_primary direct
_atom_sites_solution_secondary difmap
_audit_creation_method SHELXL-97
_cell_angle_alpha 114.657(2)
_cell_angle_beta 105.431(2)
_cell_angle_gamma 90.806(2)
_cell_formula_units_Z 2
_cell_length_a 11.9294(5)
_cell_length_b 18.4084(8)
_cell_length_c 20.7414(9)
_cell_measurement_reflns_used 5018
_cell_measurement_temperature 90(2)
_cell_measurement_theta_max 25.74
_cell_measurement_theta_min 2.83
_cell_volume 3949.4(3)
_computing_cell_refinement 'SAINT (7.23A) (Bruker, 2005)'
_computing_data_collection 'Apex2 (2.0-2) (Bruker, 2006)'
_computing_data_reduction 'SAINT (7.23A) (Bruker, 2005)'
_computing_molecular_graphics 'SHELXTL 5.1, XP (Sheldrick, 1994)'
_computing_publication_material SHELXL97
_computing_structure_refinement 'SHELXL-97 (Sheldrick, 1997)'
_computing_structure_solution 'SHELXS-97 (Sheldrick, 1990)'
_diffrn_ambient_temperature 90(2)
_diffrn_measured_fraction_theta_full 0.997
_diffrn_measured_fraction_theta_max 0.997
_diffrn_measurement_device_type 'Bruker SMART APEXII'
_diffrn_measurement_method '\w and \f'
_diffrn_radiation_monochromator graphite
_diffrn_radiation_source 'fine-focus sealed tube'
_diffrn_radiation_type MoK\a
_diffrn_radiation_wavelength 0.71073
_diffrn_reflns_av_R_equivalents 0.0500
_diffrn_reflns_av_sigmaI/netI 0.0766
_diffrn_reflns_limit_h_max 15
_diffrn_reflns_limit_h_min -15
_diffrn_reflns_limit_k_max 23
_diffrn_reflns_limit_k_min -23
_diffrn_reflns_limit_l_max 26
_diffrn_reflns_limit_l_min -26
_diffrn_reflns_number 35270
_diffrn_reflns_theta_full 27.48
_diffrn_reflns_theta_max 27.48
_diffrn_reflns_theta_min 2.83
_exptl_absorpt_coefficient_mu 1.537
_exptl_absorpt_correction_T_max 0.9134
_exptl_absorpt_correction_T_min 0.7093
_exptl_absorpt_correction_type analytical
_exptl_absorpt_process_details 'SADABS 2006/1 (Sheldrick, 2006)'
_exptl_crystal_colour Orange
_exptl_crystal_density_diffrn 1.277
_exptl_crystal_density_method 'not measured'
_exptl_crystal_description Block
_exptl_crystal_F_000 1583
_exptl_crystal_size_max 0.24
_exptl_crystal_size_mid 0.11
_exptl_crystal_size_min 0.06
_refine_diff_density_max 1.256
_refine_diff_density_min -1.125
_refine_diff_density_rms 0.099
_refine_ls_extinction_method none
_refine_ls_goodness_of_fit_ref 1.062
_refine_ls_hydrogen_treatment constr
_refine_ls_matrix_type full
_refine_ls_number_parameters 883
_refine_ls_number_reflns 18059
_refine_ls_number_restraints 68
_refine_ls_restrained_S_all 1.065
_refine_ls_R_factor_all 0.0948
_refine_ls_R_factor_gt 0.0542
_refine_ls_shift/su_max 0.001
_refine_ls_shift/su_mean 0.000
_refine_ls_structure_factor_coef Fsqd
_refine_ls_weighting_details 'calc w=1/[\s^2^(Fo^2^)+(0.0683P)^2^+0.0000P] where P=(Fo^2^+2Fc^2^)/3'
_refine_ls_weighting_scheme calc
_refine_ls_wR_factor_gt 0.1301
_refine_ls_wR_factor_ref 0.1423
_reflns_number_gt 11464
_reflns_number_total 18059
_reflns_threshold_expression >2sigma(I)
_cod_data_source_file c0sc00240b.txt
_cod_data_source_block jf1518ffmi
_cod_depositor_comments
;
The following automatic conversions were performed:

'_symmetry_cell_setting' value 'Triclinic' changed to 'triclinic'
according to
/usr/data/users/saulius/automatic-downloads/retrospective/RSC/lib/dictionaries/cif_core.dic
dictionary named 'cif_core.dic' version 2.4.2 from
2011-04-26.

'_exptl_absorpt_correction_type' value 'Analytical'
changed to 'analytical' according to
/usr/data/users/saulius/automatic-downloads/retrospective/RSC/lib/dictionaries/cif_core.dic
dictionary named 'cif_core.dic' version 2.4.2 from 2011-04-26.

Automatic conversion script
Id: cif_fix_values 2281 2013-09-26 08:29:07Z andrius 
;
_cod_database_code 1515806

loop_
_symmetry_equiv_pos_as_xyz
'x, y, z'
'-x, -y, -z'

loop_
_atom_site_label
_atom_site_type_symbol
_atom_site_fract_x
_atom_site_fract_y
_atom_site_fract_z
_atom_site_U_iso_or_equiv
_atom_site_adp_type
_atom_site_occupancy
_atom_site_symmetry_multiplicity
_atom_site_calc_flag
_atom_site_refinement_flags
_atom_site_disorder_assembly
_atom_site_disorder_group
I1 I 0.24949(3) 0.369236(18) 0.008139(16) 0.03993(10) Uani 1 1 d . . .
Ge1 Ge 0.22602(4) 0.51865(3) 0.08886(2) 0.02892(12) Uani 1 1 d . . .
C1 C 0.2959(3) 0.5452(2) 0.19724(19) 0.0190(8) Uani 1 1 d . . .
C2 C 0.2714(3) 0.5036(2) 0.2364(2) 0.0186(8) Uani 1 1 d . . .
C3 C 0.3107(3) 0.5423(2) 0.3150(2) 0.0210(8) Uani 1 1 d . . .
C4 C 0.3764(3) 0.6190(2) 0.3503(2) 0.0231(8) Uani 1 1 d . . .
H4 H 0.4035 0.6444 0.4031 0.028 Uiso 1 1 calc R . .
C5 C 0.4044(3) 0.6600(2) 0.3128(2) 0.0187(8) Uani 1 1 d . . .
C6 C 0.3613(3) 0.6229(2) 0.2353(2) 0.0201(8) Uani 1 1 d . . .
C7 C 0.2809(4) 0.5028(2) 0.3613(2) 0.0287(10) Uani 1 1 d . . .
H7 H 0.2452 0.4455 0.3268 0.034 Uiso 1 1 calc R . .
C8 C 0.1903(4) 0.5448(3) 0.3977(3) 0.0410(11) Uani 1 1 d . . .
H8A H 0.2255 0.5997 0.4351 0.061 Uiso 1 1 calc R . .
H8B H 0.1641 0.5146 0.4216 0.061 Uiso 1 1 calc R . .
H8C H 0.1229 0.5473 0.3598 0.061 Uiso 1 1 calc R . .
C9 C 0.3901(4) 0.5016(3) 0.4198(2) 0.0373(11) Uani 1 1 d . . .
H9A H 0.4490 0.4766 0.3956 0.056 Uiso 1 1 calc R . .
H9B H 0.3683 0.4705 0.4442 0.056 Uiso 1 1 calc R . .
H9C H 0.4229 0.5571 0.4569 0.056 Uiso 1 1 calc R . .
C10 C 0.4823(3) 0.7419(2) 0.3551(2) 0.0253(9) Uani 1 1 d . . .
H10 H 0.4915 0.7609 0.3178 0.030 Uiso 1 1 calc R . .
C11 C 0.4300(4) 0.8057(2) 0.4089(3) 0.0399(12) Uani 1 1 d . . .
H11A H 0.3523 0.8114 0.3818 0.060 Uiso 1 1 calc R . .
H11B H 0.4816 0.8575 0.4327 0.060 Uiso 1 1 calc R . .
H11C H 0.4224 0.7893 0.4471 0.060 Uiso 1 1 calc R . .
C12 C 0.6049(4) 0.7338(3) 0.3970(3) 0.0454(13) Uani 1 1 d . . .
H12A H 0.5985 0.7157 0.4343 0.068 Uiso 1 1 calc R . .
H12B H 0.6551 0.7863 0.4217 0.068 Uiso 1 1 calc R . .
H12C H 0.6396 0.6943 0.3617 0.068 Uiso 1 1 calc R . .
C13 C 0.2070(3) 0.4197(2) 0.1944(2) 0.0226(8) Uani 1 1 d . A .
C14 C 0.0841(4) 0.4054(2) 0.1590(2) 0.0280(9) Uani 1 1 d . . .
C15 C 0.0292(4) 0.3262(3) 0.1160(2) 0.0423(12) Uani 1 1 d . A .
H15 H -0.0533 0.3164 0.0929 0.051 Uiso 1 1 calc R . .
C16 C 0.0911(5) 0.2612(3) 0.1057(3) 0.0513(15) Uani 1 1 d . . .
C17 C 0.2100(5) 0.2763(3) 0.1422(2) 0.0435(12) Uani 1 1 d . A .
H17 H 0.2530 0.2322 0.1366 0.052 Uiso 1 1 calc R . .
C18 C 0.2683(4) 0.3541(2) 0.1868(2) 0.0316(10) Uani 1 1 d . . .
C19 C 0.0097(4) 0.4730(3) 0.1693(2) 0.0342(10) Uani 1 1 d . . .
H19 H 0.0633 0.5255 0.1999 0.041 Uiso 1 1 calc R . .
C20 C -0.0599(4) 0.4730(3) 0.0954(3) 0.0414(11) Uani 1 1 d . . .
H20A H -0.0057 0.4749 0.0678 0.062 Uiso 1 1 calc R . .
H20B H -0.1011 0.5203 0.1054 0.062 Uiso 1 1 calc R . .
H20C H -0.1171 0.4237 0.0659 0.062 Uiso 1 1 calc R . .
C21 C -0.0764(4) 0.4686(4) 0.2112(3) 0.0543(15) Uani 1 1 d . . .
H21A H -0.1386 0.4227 0.1786 0.081 Uiso 1 1 calc R . .
H21B H -0.1112 0.5186 0.2266 0.081 Uiso 1 1 calc R . .
H21C H -0.0343 0.4615 0.2553 0.081 Uiso 1 1 calc R . .
C22 C -0.0027(12) 0.1818(7) 0.0667(6) 0.0308(16) Uani 0.38 1 d PD A 1
H22 H -0.0849 0.1935 0.0521 0.037 Uiso 0.38 1 calc PR A 1
C23 C 0.0407(12) 0.1385(8) 0.0001(7) 0.052(3) Uani 0.38 1 d PDU A 1
H23A H 0.1168 0.1219 0.0160 0.078 Uiso 0.38 1 calc PR A 1
H23B H 0.0494 0.1748 -0.0224 0.078 Uiso 0.38 1 calc PR A 1
H23C H -0.0161 0.0907 -0.0365 0.078 Uiso 0.38 1 calc PR A 1
C24 C 0.012(3) 0.1389(16) 0.1157(10) 0.041(3) Uani 0.38 1 d PDU A 1
H24A H -0.0246 0.1661 0.1552 0.061 Uiso 0.38 1 calc PR A 1
H24B H 0.0955 0.1398 0.1380 0.061 Uiso 0.38 1 calc PR A 1
H24C H -0.0265 0.0828 0.0859 0.061 Uiso 0.38 1 calc PR A 1
C22B C 0.0463(6) 0.1702(4) 0.0514(4) 0.0308(16) Uani 0.62 1 d PD A 2
H22B H 0.1146 0.1441 0.0374 0.037 Uiso 0.62 1 calc PR A 2
C23B C -0.0441(7) 0.1618(5) -0.0183(4) 0.050(2) Uani 0.62 1 d PDU A 2
H23D H -0.1124 0.1864 -0.0059 0.076 Uiso 0.62 1 calc PR A 2
H23E H -0.0686 0.1045 -0.0526 0.076 Uiso 0.62 1 calc PR A 2
H23F H -0.0103 0.1891 -0.0419 0.076 Uiso 0.62 1 calc PR A 2
C24B C 0.002(2) 0.1310(9) 0.0924(6) 0.041(3) Uani 0.62 1 d PDU A 2
H24D H -0.0679 0.1535 0.1040 0.062 Uiso 0.62 1 calc PR A 2
H24E H 0.0634 0.1415 0.1387 0.062 Uiso 0.62 1 calc PR A 2
H24F H -0.0179 0.0727 0.0613 0.062 Uiso 0.62 1 calc PR A 2
C25 C 0.4013(4) 0.3658(2) 0.2245(2) 0.0313(10) Uani 1 1 d . A .
H25 H 0.4249 0.4235 0.2620 0.038 Uiso 1 1 calc R . .
C26 C 0.4714(5) 0.3509(3) 0.1701(3) 0.0521(14) Uani 1 1 d . . .
H26A H 0.4422 0.2974 0.1283 0.078 Uiso 1 1 calc R A .
H26B H 0.5545 0.3533 0.1952 0.078 Uiso 1 1 calc R . .
H26C H 0.4627 0.3922 0.1517 0.078 Uiso 1 1 calc R . .
C27 C 0.4347(5) 0.3138(3) 0.2663(3) 0.0469(13) Uani 1 1 d . . .
H27A H 0.4165 0.2566 0.2307 0.070 Uiso 1 1 calc R A .
H27B H 0.3899 0.3245 0.3019 0.070 Uiso 1 1 calc R . .
H27C H 0.5189 0.3271 0.2930 0.070 Uiso 1 1 calc R . .
C28 C 0.3781(3) 0.6639(2) 0.1877(2) 0.0237(9) Uani 1 1 d . . .
C29 C 0.4685(4) 0.6460(3) 0.1535(2) 0.0302(10) Uani 1 1 d . . .
C30 C 0.4723(4) 0.6789(3) 0.1037(2) 0.0439(13) Uani 1 1 d . . .
H30 H 0.5312 0.6669 0.0792 0.053 Uiso 1 1 calc R . .
C31 C 0.3918(5) 0.7286(3) 0.0894(3) 0.0552(16) Uani 1 1 d . . .
C32 C 0.3078(4) 0.7460(3) 0.1244(3) 0.0487(14) Uani 1 1 d . . .
H32 H 0.2536 0.7802 0.1145 0.058 Uiso 1 1 calc R . .
C33 C 0.2978(4) 0.7155(3) 0.1745(2) 0.0340(11) Uani 1 1 d . . .
C34 C 0.5624(4) 0.5978(3) 0.1731(2) 0.0335(10) Uani 1 1 d . . .
H34 H 0.5415 0.5785 0.2076 0.040 Uiso 1 1 calc R . .
C35 C 0.5738(5) 0.5241(3) 0.1060(3) 0.0537(14) Uani 1 1 d . . .
H35A H 0.4995 0.4873 0.0815 0.080 Uiso 1 1 calc R . .
H35B H 0.6366 0.4963 0.1224 0.080 Uiso 1 1 calc R . .
H35C H 0.5927 0.5415 0.0710 0.080 Uiso 1 1 calc R . .
C36 C 0.6823(4) 0.6519(3) 0.2142(3) 0.0505(14) Uani 1 1 d . . .
H36A H 0.7110 0.6638 0.1791 0.076 Uiso 1 1 calc R . .
H36B H 0.7384 0.6238 0.2359 0.076 Uiso 1 1 calc R . .
H36C H 0.6738 0.7024 0.2539 0.076 Uiso 1 1 calc R . .
C37 C 0.4002(6) 0.7632(4) 0.0351(3) 0.085(2) Uani 1 1 d . . .
H37 H 0.3351 0.7970 0.0382 0.102 Uiso 1 1 calc R . .
C38 C 0.3605(6) 0.7071(4) -0.0395(3) 0.0671(18) Uani 1 1 d . . .
H38A H 0.3585 0.7348 -0.0711 0.101 Uiso 1 1 calc R . .
H38B H 0.2814 0.6806 -0.0505 0.101 Uiso 1 1 calc R . .
H38C H 0.4138 0.6665 -0.0493 0.101 Uiso 1 1 calc R . .
C39 C 0.5028(5) 0.8254(3) 0.0629(3) 0.0620(17) Uani 1 1 d . . .
H39A H 0.5750 0.8008 0.0680 0.093 Uiso 1 1 calc R . .
H39B H 0.5040 0.8680 0.1114 0.093 Uiso 1 1 calc R . .
H39C H 0.4976 0.8489 0.0277 0.093 Uiso 1 1 calc R . .
C40 C 0.2015(4) 0.7376(3) 0.2107(3) 0.0441(12) Uani 1 1 d . . .
H40 H 0.2138 0.7158 0.2486 0.053 Uiso 1 1 calc R . .
C41 C 0.0798(4) 0.6991(3) 0.1546(4) 0.0678(18) Uani 1 1 d . . .
H41A H 0.0691 0.7140 0.1135 0.102 Uiso 1 1 calc R . .
H41B H 0.0192 0.7184 0.1792 0.102 Uiso 1 1 calc R . .
H41C H 0.0733 0.6402 0.1353 0.102 Uiso 1 1 calc R . .
C42 C 0.2046(5) 0.8300(3) 0.2518(3) 0.0578(15) Uani 1 1 d . . .
H42A H 0.2835 0.8548 0.2860 0.087 Uiso 1 1 calc R . .
H42B H 0.1476 0.8415 0.2799 0.087 Uiso 1 1 calc R . .
H42C H 0.1847 0.8523 0.2154 0.087 Uiso 1 1 calc R . .
Ge2 Ge 0.81912(7) 0.25040(4) 0.39223(4) 0.03800(15) Uani 0.87 1 d P B 1
I2 I 0.61372(3) 0.23976(3) 0.41335(2) 0.04345(12) Uani 0.87 1 d P B 1
Ge3 Ge 0.7627(4) 0.2232(2) 0.3535(3) 0.0412(11) Uani 0.13 1 d P B 2
Cl3 Cl 0.5950(7) 0.2258(5) 0.3746(5) 0.0224(17) Uani 0.13 1 d PU B 2
C51 C 0.8654(3) 0.1390(2) 0.3603(2) 0.0248(9) Uani 1 1 d . . .
C52 C 0.8067(3) 0.0654(2) 0.3003(2) 0.0244(9) Uani 1 1 d . B .
C53 C 0.8685(3) -0.0003(2) 0.2791(2) 0.0223(8) Uani 1 1 d . . .
C54 C 0.9829(3) 0.0071(2) 0.3236(2) 0.0263(9) Uani 1 1 d . B .
H54 H 1.0235 -0.0384 0.3104 0.032 Uiso 1 1 calc R . .
C55 C 1.0401(3) 0.0769(2) 0.3858(2) 0.0254(9) Uani 1 1 d . . .
C56 C 0.9831(3) 0.1458(2) 0.4017(2) 0.0242(9) Uani 1 1 d . B .
C57 C 0.8156(4) -0.0775(3) 0.2082(2) 0.0325(10) Uani 1 1 d . B .
H57 H 0.7302 -0.0749 0.1892 0.039 Uiso 1 1 calc R . .
C58 C 0.8730(5) -0.0811(3) 0.1496(3) 0.0586(15) Uani 1 1 d . . .
H58A H 0.8666 -0.0313 0.1433 0.088 Uiso 1 1 calc R B .
H58B H 0.8331 -0.1275 0.1022 0.088 Uiso 1 1 calc R . .
H58C H 0.9560 -0.0869 0.1655 0.088 Uiso 1 1 calc R . .
C59 C 0.8261(4) -0.1543(3) 0.2190(3) 0.0461(13) Uani 1 1 d . . .
H59A H 0.9092 -0.1600 0.2349 0.069 Uiso 1 1 calc R B .
H59B H 0.7859 -0.2011 0.1720 0.069 Uiso 1 1 calc R . .
H59C H 0.7898 -0.1514 0.2571 0.069 Uiso 1 1 calc R . .
C60 C 1.1599(3) 0.0782(3) 0.4375(2) 0.0331(10) Uani 1 1 d . B .
H60 H 1.1862 0.1342 0.4783 0.040 Uiso 1 1 calc R . .
C61 C 1.2536(4) 0.0553(3) 0.3978(3) 0.0491(13) Uani 1 1 d . . .
H61A H 1.2279 0.0014 0.3562 0.074 Uiso 1 1 calc R B .
H61B H 1.3273 0.0551 0.4327 0.074 Uiso 1 1 calc R . .
H61C H 1.2659 0.0946 0.3790 0.074 Uiso 1 1 calc R . .
C62 C 1.1466(4) 0.0218(3) 0.4721(3) 0.0471(13) Uani 1 1 d . . .
H62A H 1.0803 0.0331 0.4926 0.071 Uiso 1 1 calc R B .
H62B H 1.2188 0.0301 0.5120 0.071 Uiso 1 1 calc R . .
H62C H 1.1322 -0.0342 0.4341 0.071 Uiso 1 1 calc R . .
C63 C 0.6777(3) 0.0593(2) 0.2624(2) 0.0259(9) Uani 1 1 d . . .
C64 C 0.5934(3) 0.0234(2) 0.2815(2) 0.0243(9) Uani 1 1 d . B .
C65 C 0.4751(4) 0.0233(3) 0.2500(2) 0.0309(10) Uani 1 1 d . . .
H65 H 0.4187 -0.0016 0.2621 0.037 Uiso 1 1 calc R B .
C66 C 0.4358(4) 0.0578(3) 0.2020(2) 0.0302(10) Uani 1 1 d . B .
C67 C 0.5192(4) 0.0922(3) 0.1838(2) 0.0336(10) Uani 1 1 d . . .
H67 H 0.4937 0.1161 0.1507 0.040 Uiso 1 1 calc R B .
C68 C 0.6384(4) 0.0929(3) 0.2120(2) 0.0287(9) Uani 1 1 d . B .
C69 C 0.6280(4) -0.0156(3) 0.3345(2) 0.0331(10) Uani 1 1 d . . .
H69 H 0.7156 -0.0113 0.3504 0.040 Uiso 1 1 calc R B .
C70 C 0.5897(5) 0.0280(4) 0.4043(3) 0.072(2) Uani 1 1 d . B .
H70A H 0.6347 0.0823 0.4337 0.109 Uiso 1 1 calc R . .
H70B H 0.6040 -0.0025 0.4340 0.109 Uiso 1 1 calc R . .
H70C H 0.5057 0.0322 0.3898 0.109 Uiso 1 1 calc R . .
C71 C 0.5773(5) -0.1055(3) 0.2953(4) 0.0691(19) Uani 1 1 d . B .
H71A H 0.4913 -0.1112 0.2793 0.104 Uiso 1 1 calc R . .
H71B H 0.6031 -0.1299 0.3297 0.104 Uiso 1 1 calc R . .
H71C H 0.6051 -0.1327 0.2518 0.104 Uiso 1 1 calc R . .
C72 C 0.3048(4) 0.0587(3) 0.1671(2) 0.0388(11) Uani 1 1 d . . .
H72 H 0.2950 0.1165 0.1796 0.047 Uiso 1 1 calc R B .
C73 C 0.2241(4) 0.0290(3) 0.1977(3) 0.0451(12) Uani 1 1 d . B .
H73A H 0.2332 -0.0270 0.1885 0.068 Uiso 1 1 calc R . .
H73B H 0.1427 0.0315 0.1733 0.068 Uiso 1 1 calc R . .
H73C H 0.2434 0.0629 0.2513 0.068 Uiso 1 1 calc R . .
C74 C 0.2729(5) 0.0147(4) 0.0831(3) 0.0611(16) Uani 1 1 d . B .
H74A H 0.2796 -0.0427 0.0681 0.092 Uiso 1 1 calc R . .
H74B H 0.3265 0.0377 0.0657 0.092 Uiso 1 1 calc R . .
H74C H 0.1920 0.0205 0.0610 0.092 Uiso 1 1 calc R . .
C75 C 0.7237(4) 0.1254(3) 0.1837(3) 0.0415(12) Uani 1 1 d . . .
H75 H 0.8047 0.1183 0.2076 0.050 Uiso 1 1 calc R B .
C76 C 0.7223(5) 0.2182(4) 0.2047(4) 0.073(2) Uani 1 1 d . B .
H76A H 0.6411 0.2282 0.1899 0.110 Uiso 1 1 calc R . .
H76B H 0.7679 0.2343 0.1786 0.110 Uiso 1 1 calc R . .
H76C H 0.7571 0.2497 0.2585 0.110 Uiso 1 1 calc R . .
C77 C 0.6950(5) 0.0748(5) 0.1001(3) 0.079(2) Uani 1 1 d . B .
H77A H 0.7004 0.0181 0.0895 0.118 Uiso 1 1 calc R . .
H77B H 0.7510 0.0939 0.0816 0.118 Uiso 1 1 calc R . .
H77C H 0.6151 0.0797 0.0754 0.118 Uiso 1 1 calc R . .
C78 C 1.0428(4) 0.2282(2) 0.4607(2) 0.0264(9) Uani 1 1 d . . .
C79 C 1.1078(4) 0.2777(3) 0.4422(2) 0.0378(11) Uani 1 1 d . B .
C80 C 1.1531(4) 0.3563(3) 0.4940(2) 0.0345(10) Uani 1 1 d . . .
H80 H 1.1946 0.3896 0.4807 0.041 Uiso 1 1 calc R B .
C81 C 1.1401(4) 0.3880(2) 0.5642(2) 0.0286(9) Uani 1 1 d . B .
C82 C 1.0792(3) 0.3388(2) 0.5823(2) 0.0271(9) Uani 1 1 d . . .
H82 H 1.0698 0.3599 0.6305 0.033 Uiso 1 1 calc R B .
C83 C 1.0306(3) 0.2588(2) 0.5321(2) 0.0244(9) Uani 1 1 d . B .
C84 C 1.1318(6) 0.2465(3) 0.3664(3) 0.0610(17) Uani 1 1 d . . .
H84 H 1.0975 0.1882 0.3374 0.073 Uiso 1 1 calc R B .
C85 C 1.0709(7) 0.2911(4) 0.3236(3) 0.091(3) Uani 1 1 d . B .
H85A H 0.9856 0.2781 0.3111 0.137 Uiso 1 1 calc R . .
H85B H 1.0929 0.2748 0.2778 0.137 Uiso 1 1 calc R . .
H85C H 1.0944 0.3493 0.3541 0.137 Uiso 1 1 calc R . .
C86 C 1.2640(6) 0.2523(3) 0.3767(4) 0.087(3) Uani 1 1 d . B .
H86A H 1.2777 0.2210 0.3287 0.131 Uiso 1 1 calc R . .
H86B H 1.3014 0.2305 0.4117 0.131 Uiso 1 1 calc R . .
H86C H 1.2975 0.3089 0.3964 0.131 Uiso 1 1 calc R . .
C87 C 1.1869(8) 0.4728(13) 0.6204(17) 0.0310(11) Uani 0.58 1 d PD B 1
H87 H 1.1455 0.4824 0.6587 0.037 Uiso 0.58 1 calc PR B 1
C88 C 1.1529(10) 0.5354(7) 0.5926(6) 0.065(3) Uani 0.58 1 d PDU B 1
H88A H 1.1542 0.5868 0.6347 0.098 Uiso 0.58 1 calc PR B 1
H88B H 1.0737 0.5176 0.5573 0.098 Uiso 0.58 1 calc PR B 1
H88C H 1.2087 0.5425 0.5679 0.098 Uiso 0.58 1 calc PR B 1
C89 C 1.3149(8) 0.4833(6) 0.6620(6) 0.066(2) Uani 0.58 1 d PDU B 1
H89A H 1.3458 0.4322 0.6412 0.099 Uiso 0.58 1 calc PR B 1
H89B H 1.3237 0.4991 0.7146 0.099 Uiso 0.58 1 calc PR B 1
H89C H 1.3586 0.5253 0.6572 0.099 Uiso 0.58 1 calc PR B 1
C87B C 1.1999(12) 0.4752(17) 0.621(2) 0.0310(11) Uani 0.42 1 d PD B 2
H87B H 1.2057 0.4792 0.6716 0.037 Uiso 0.42 1 calc PR B 2
C88B C 1.1190(11) 0.5338(10) 0.6095(9) 0.060(3) Uani 0.42 1 d PDU B 2
H88D H 1.1439 0.5864 0.6529 0.091 Uiso 0.42 1 calc PR B 2
H88E H 1.0384 0.5134 0.6029 0.091 Uiso 0.42 1 calc PR B 2
H88F H 1.1221 0.5395 0.5650 0.091 Uiso 0.42 1 calc PR B 2
C89B C 1.3235(10) 0.4918(8) 0.6206(8) 0.053(2) Uani 0.42 1 d PDU B 2
H89D H 1.3666 0.4478 0.6234 0.080 Uiso 0.42 1 calc PR B 2
H89E H 1.3628 0.5428 0.6634 0.080 Uiso 0.42 1 calc PR B 2
H89F H 1.3214 0.4956 0.5746 0.080 Uiso 0.42 1 calc PR B 2
C90 C 0.9750(4) 0.2063(3) 0.5588(2) 0.0300(10) Uani 1 1 d . . .
H90 H 0.9407 0.1530 0.5152 0.036 Uiso 1 1 calc R B .
C91 C 0.8769(4) 0.2416(3) 0.5917(3) 0.0449(12) Uani 1 1 d . B .
H91A H 0.9085 0.2940 0.6347 0.067 Uiso 1 1 calc R . .
H91B H 0.8448 0.2047 0.6074 0.067 Uiso 1 1 calc R . .
H91C H 0.8146 0.2487 0.5540 0.067 Uiso 1 1 calc R . .
C92 C 1.0689(4) 0.1913(3) 0.6166(3) 0.0419(12) Uani 1 1 d . B .
H92A H 1.1335 0.1705 0.5965 0.063 Uiso 1 1 calc R . .
H92B H 1.0344 0.1517 0.6286 0.063 Uiso 1 1 calc R . .
H92C H 1.0990 0.2420 0.6618 0.063 Uiso 1 1 calc R . .

loop_
_atom_site_aniso_label
_atom_site_aniso_U_11
_atom_site_aniso_U_22
_atom_site_aniso_U_33
_atom_site_aniso_U_23
_atom_site_aniso_U_13
_atom_site_aniso_U_12
I1 0.0524(2) 0.03571(18) 0.02463(16) 0.00579(13) 0.01318(14) 0.00001(14)
Ge1 0.0333(3) 0.0294(3) 0.0180(2) 0.00967(19) -0.00004(18) -0.0035(2)
C1 0.0203(19) 0.0181(19) 0.0155(18) 0.0057(16) 0.0031(15) 0.0007(15)
C2 0.0184(19) 0.0154(18) 0.0194(19) 0.0070(16) 0.0025(15) 0.0002(15)
C3 0.026(2) 0.0173(19) 0.0162(18) 0.0058(16) 0.0031(16) 0.0009(16)
C4 0.028(2) 0.018(2) 0.0139(18) 0.0027(16) 0.0005(16) -0.0040(16)
C5 0.0179(19) 0.0149(18) 0.0199(19) 0.0053(16) 0.0041(15) 0.0008(15)
C6 0.0156(18) 0.020(2) 0.023(2) 0.0092(17) 0.0043(15) 0.0009(15)
C7 0.047(3) 0.016(2) 0.020(2) 0.0073(17) 0.0078(19) -0.0086(18)
C8 0.053(3) 0.040(3) 0.033(2) 0.019(2) 0.013(2) -0.004(2)
C9 0.054(3) 0.032(2) 0.025(2) 0.016(2) 0.005(2) -0.004(2)
C10 0.025(2) 0.024(2) 0.021(2) 0.0054(17) 0.0053(17) -0.0078(17)
C11 0.052(3) 0.018(2) 0.044(3) 0.000(2) 0.027(2) -0.009(2)
C12 0.031(3) 0.037(3) 0.043(3) 0.009(2) -0.013(2) -0.016(2)
C13 0.033(2) 0.019(2) 0.0147(18) 0.0083(16) 0.0044(16) -0.0056(17)
C14 0.037(2) 0.022(2) 0.021(2) 0.0103(18) 0.0022(18) -0.0081(18)
C15 0.050(3) 0.036(3) 0.029(2) 0.016(2) -0.008(2) -0.018(2)
C16 0.073(4) 0.019(2) 0.035(3) 0.009(2) -0.020(3) -0.019(2)
C17 0.062(3) 0.021(2) 0.032(3) 0.009(2) -0.006(2) 0.000(2)
C18 0.045(3) 0.023(2) 0.023(2) 0.0097(18) 0.0047(19) -0.0031(19)
C19 0.021(2) 0.040(3) 0.030(2) 0.010(2) -0.0025(18) -0.0091(19)
C20 0.031(2) 0.048(3) 0.043(3) 0.024(2) 0.002(2) -0.001(2)
C21 0.033(3) 0.086(4) 0.041(3) 0.025(3) 0.013(2) 0.002(3)
C22 0.030(5) 0.019(3) 0.026(4) -0.005(3) 0.007(3) -0.003(3)
C23 0.043(5) 0.038(5) 0.043(5) -0.006(4) 0.004(5) -0.018(4)
C24 0.039(5) 0.022(5) 0.034(9) -0.002(7) -0.004(9) -0.019(4)
C22B 0.030(5) 0.019(3) 0.026(4) -0.005(3) 0.007(3) -0.003(3)
C23B 0.044(5) 0.036(4) 0.041(4) -0.002(3) -0.003(4) -0.012(4)
C24B 0.038(4) 0.025(4) 0.034(8) -0.004(6) -0.004(8) -0.018(4)
C25 0.037(2) 0.019(2) 0.033(2) 0.0123(19) 0.0006(19) 0.0051(18)
C26 0.047(3) 0.062(4) 0.054(3) 0.032(3) 0.011(3) 0.013(3)
C27 0.057(3) 0.036(3) 0.044(3) 0.023(2) 0.001(2) 0.005(2)
C28 0.022(2) 0.024(2) 0.021(2) 0.0113(17) -0.0021(16) -0.0119(16)
C29 0.030(2) 0.030(2) 0.023(2) 0.0077(19) 0.0032(18) -0.0145(19)
C30 0.046(3) 0.049(3) 0.029(2) 0.013(2) 0.009(2) -0.026(2)
C31 0.069(4) 0.056(3) 0.032(3) 0.031(3) -0.015(3) -0.030(3)
C32 0.042(3) 0.049(3) 0.057(3) 0.042(3) -0.012(3) -0.017(2)
C33 0.031(2) 0.028(2) 0.038(3) 0.021(2) -0.008(2) -0.0109(19)
C34 0.028(2) 0.031(2) 0.030(2) 0.002(2) 0.0106(19) -0.0079(19)
C35 0.051(3) 0.041(3) 0.053(3) -0.002(3) 0.029(3) -0.010(2)
C36 0.029(3) 0.031(3) 0.067(4) 0.006(3) 0.003(2) -0.007(2)
C37 0.102(5) 0.102(5) 0.044(3) 0.050(4) -0.015(3) -0.055(4)
C38 0.091(5) 0.073(4) 0.027(3) 0.022(3) 0.005(3) -0.030(4)
C39 0.079(4) 0.063(4) 0.042(3) 0.035(3) -0.003(3) -0.032(3)
C40 0.028(2) 0.033(3) 0.071(4) 0.031(3) 0.000(2) 0.004(2)
C41 0.036(3) 0.037(3) 0.113(5) 0.030(3) 0.001(3) -0.005(2)
C42 0.044(3) 0.029(3) 0.084(4) 0.019(3) 0.003(3) 0.005(2)
Ge2 0.0501(4) 0.0292(4) 0.0439(4) 0.0215(3) 0.0190(3) 0.0132(3)
I2 0.0401(2) 0.0519(3) 0.0285(2) 0.00786(19) 0.01042(18) 0.01824(18)
Ge3 0.037(2) 0.018(2) 0.051(3) 0.009(2) -0.004(2) -0.0046(18)
Cl3 0.024(2) 0.022(2) 0.019(2) 0.0086(18) 0.0031(17) 0.0082(17)
C51 0.028(2) 0.018(2) 0.032(2) 0.0151(18) 0.0088(18) -0.0006(17)
C52 0.023(2) 0.026(2) 0.026(2) 0.0162(18) 0.0025(17) -0.0035(17)
C53 0.022(2) 0.0178(19) 0.024(2) 0.0104(17) 0.0006(16) -0.0037(16)
C54 0.023(2) 0.025(2) 0.027(2) 0.0102(18) 0.0031(17) 0.0042(17)
C55 0.018(2) 0.028(2) 0.026(2) 0.0108(18) 0.0011(16) -0.0045(17)
C56 0.025(2) 0.022(2) 0.025(2) 0.0103(18) 0.0068(17) -0.0043(17)
C57 0.028(2) 0.027(2) 0.035(2) 0.011(2) 0.0006(19) -0.0020(18)
C58 0.066(4) 0.052(3) 0.027(3) -0.006(2) 0.007(3) -0.015(3)
C59 0.045(3) 0.021(2) 0.049(3) 0.009(2) -0.011(2) -0.005(2)
C60 0.019(2) 0.038(3) 0.028(2) 0.005(2) 0.0007(18) -0.0015(19)
C61 0.028(3) 0.066(4) 0.033(3) 0.006(3) 0.003(2) -0.001(2)
C62 0.031(3) 0.057(3) 0.053(3) 0.034(3) -0.003(2) 0.007(2)
C63 0.024(2) 0.027(2) 0.025(2) 0.0124(18) 0.0018(17) 0.0014(17)
C64 0.022(2) 0.029(2) 0.022(2) 0.0137(18) 0.0026(16) -0.0012(17)
C65 0.023(2) 0.041(3) 0.031(2) 0.018(2) 0.0061(18) -0.0013(19)
C66 0.023(2) 0.042(3) 0.025(2) 0.017(2) 0.0022(18) 0.0033(19)
C67 0.026(2) 0.049(3) 0.033(2) 0.027(2) 0.0059(19) 0.007(2)
C68 0.026(2) 0.034(2) 0.033(2) 0.020(2) 0.0088(18) 0.0032(18)
C69 0.023(2) 0.043(3) 0.042(3) 0.031(2) 0.0050(19) 0.0029(19)
C70 0.063(4) 0.141(6) 0.070(4) 0.087(5) 0.039(3) 0.058(4)
C71 0.050(3) 0.062(4) 0.105(5) 0.066(4) -0.011(3) -0.017(3)
C72 0.027(2) 0.058(3) 0.033(2) 0.025(2) 0.003(2) 0.005(2)
C73 0.029(3) 0.062(3) 0.046(3) 0.029(3) 0.005(2) 0.005(2)
C74 0.036(3) 0.096(5) 0.038(3) 0.021(3) 0.004(2) 0.007(3)
C75 0.034(3) 0.064(3) 0.046(3) 0.042(3) 0.013(2) 0.011(2)
C76 0.059(4) 0.084(5) 0.129(6) 0.089(5) 0.038(4) 0.025(3)
C77 0.036(3) 0.166(7) 0.035(3) 0.046(4) 0.011(3) 0.001(4)
C78 0.029(2) 0.021(2) 0.028(2) 0.0086(18) 0.0091(18) -0.0028(17)
C79 0.049(3) 0.029(2) 0.031(2) 0.006(2) 0.017(2) -0.011(2)
C80 0.043(3) 0.025(2) 0.035(2) 0.011(2) 0.017(2) -0.011(2)
C81 0.031(2) 0.022(2) 0.025(2) 0.0046(18) 0.0078(18) -0.0049(18)
C82 0.026(2) 0.028(2) 0.020(2) 0.0061(18) 0.0041(17) -0.0027(18)
C83 0.0153(19) 0.027(2) 0.027(2) 0.0110(18) 0.0020(16) -0.0024(16)
C84 0.099(5) 0.036(3) 0.043(3) 0.002(3) 0.043(3) -0.026(3)
C85 0.158(7) 0.072(4) 0.035(3) 0.010(3) 0.039(4) -0.037(5)
C86 0.119(6) 0.044(3) 0.096(5) -0.006(3) 0.090(5) -0.022(4)
C87 0.034(3) 0.026(2) 0.026(2) 0.005(2) 0.010(3) -0.006(3)
C88 0.069(3) 0.057(3) 0.064(3) 0.026(2) 0.012(2) 0.009(2)
C89 0.059(3) 0.056(3) 0.067(3) 0.019(2) 0.009(2) 0.008(2)
C87B 0.034(3) 0.026(2) 0.026(2) 0.005(2) 0.010(3) -0.006(3)
C88B 0.064(3) 0.056(3) 0.061(3) 0.027(2) 0.017(2) 0.008(2)
C89B 0.053(3) 0.050(3) 0.057(3) 0.025(2) 0.015(2) 0.005(2)
C90 0.027(2) 0.026(2) 0.028(2) 0.0114(19) -0.0025(18) -0.0134(18)
C91 0.036(3) 0.057(3) 0.052(3) 0.032(3) 0.018(2) 0.000(2)
C92 0.044(3) 0.045(3) 0.039(3) 0.028(2) 0.001(2) -0.007(2)

loop_
_atom_type_symbol
_atom_type_description
_atom_type_scat_dispersion_real
_atom_type_scat_dispersion_imag
_atom_type_scat_source
C C 0.0033 0.0016 'International Tables Vol C Tables 4.2.6.8 and 6.1.1.4'
H H 0.0000 0.0000 'International Tables Vol C Tables 4.2.6.8 and 6.1.1.4'
I I -0.4742 1.8119 'International Tables Vol C Tables 4.2.6.8 and 6.1.1.4'
Ge Ge 0.1547 1.8001 'International Tables Vol C Tables 4.2.6.8 and 6.1.1.4'
Cl Cl 0.1484 0.1585 'International Tables Vol C Tables 4.2.6.8 and 6.1.1.4'

loop_
_geom_angle_atom_site_label_1
_geom_angle_atom_site_label_2
_geom_angle_atom_site_label_3
_geom_angle
C1 Ge1 I1 108.99(10)
C2 C1 C6 120.7(3)
C2 C1 Ge1 128.6(3)
C6 C1 Ge1 109.8(3)
C1 C2 C3 118.7(3)
C1 C2 C13 119.4(3)
C3 C2 C13 121.8(3)
C4 C3 C2 118.5(3)
C4 C3 C7 119.9(3)
C2 C3 C7 121.6(3)
C5 C4 C3 123.7(3)
C5 C4 H4 118.2
C3 C4 H4 118.2
C4 C5 C6 117.5(3)
C4 C5 C10 120.7(3)
C6 C5 C10 121.7(3)
C5 C6 C1 120.8(3)
C5 C6 C28 122.9(3)
C1 C6 C28 116.3(3)
C8 C7 C3 110.3(3)
C8 C7 C9 110.7(3)
C3 C7 C9 112.3(3)
C8 C7 H7 107.8
C3 C7 H7 107.8
C9 C7 H7 107.8
C7 C8 H8A 109.5
C7 C8 H8B 109.5
H8A C8 H8B 109.5
C7 C8 H8C 109.5
H8A C8 H8C 109.5
H8B C8 H8C 109.5
C7 C9 H9A 109.5
C7 C9 H9B 109.5
H9A C9 H9B 109.5
C7 C9 H9C 109.5
H9A C9 H9C 109.5
H9B C9 H9C 109.5
C11 C10 C5 113.0(3)
C11 C10 C12 109.8(4)
C5 C10 C12 110.5(3)
C11 C10 H10 107.8
C5 C10 H10 107.8
C12 C10 H10 107.8
C10 C11 H11A 109.5
C10 C11 H11B 109.5
H11A C11 H11B 109.5
C10 C11 H11C 109.5
H11A C11 H11C 109.5
H11B C11 H11C 109.5
C10 C12 H12A 109.5
C10 C12 H12B 109.5
H12A C12 H12B 109.5
C10 C12 H12C 109.5
H12A C12 H12C 109.5
H12B C12 H12C 109.5
C18 C13 C14 119.2(4)
C18 C13 C2 119.9(4)
C14 C13 C2 120.7(4)
C15 C14 C13 118.7(4)
C15 C14 C19 118.7(4)
C13 C14 C19 122.5(3)
C16 C15 C14 122.0(4)
C16 C15 H15 119.0
C14 C15 H15 119.0
C17 C16 C15 118.3(4)
C17 C16 C22B 113.2(5)
C15 C16 C22B 128.2(5)
C17 C16 C22 132.7(6)
C15 C16 C22 107.3(6)
C16 C17 C18 121.8(5)
C16 C17 H17 119.1
C18 C17 H17 119.1
C17 C18 C13 119.8(4)
C17 C18 C25 118.5(4)
C13 C18 C25 121.7(4)
C14 C19 C21 110.9(4)
C14 C19 C20 112.9(4)
C21 C19 C20 108.9(4)
C14 C19 H19 108.0
C21 C19 H19 108.0
C20 C19 H19 108.0
C19 C20 H20A 109.5
C19 C20 H20B 109.5
H20A C20 H20B 109.5
C19 C20 H20C 109.5
H20A C20 H20C 109.5
H20B C20 H20C 109.5
C19 C21 H21A 109.5
C19 C21 H21B 109.5
H21A C21 H21B 109.5
C19 C21 H21C 109.5
H21A C21 H21C 109.5
H21B C21 H21C 109.5
C24 C22 C23 112.5(12)
C24 C22 C16 110.1(14)
C23 C22 C16 96.9(9)
C24 C22 H22 112.1
C23 C22 H22 112.1
C16 C22 H22 112.1
C22 C23 H23A 109.5
C22 C23 H23B 109.5
H23A C23 H23B 109.5
C22 C23 H23C 109.5
H23A C23 H23C 109.5
H23B C23 H23C 109.5
C23B C22B C24B 113.5(9)
C23B C22B C16 110.5(6)
C24B C22B C16 108.2(7)
C23B C22B H22B 108.1
C24B C22B H22B 108.1
C16 C22B H22B 108.1
C22B C23B H23D 109.5
C22B C23B H23E 109.5
H23D C23B H23E 109.5
C22B C23B H23F 109.5
H23D C23B H23F 109.5
H23E C23B H23F 109.5
C22B C24B H24D 109.5
C22B C24B H24E 109.5
H24D C24B H24E 109.5
C22B C24B H24F 109.5
H24D C24B H24F 109.5
H24E C24B H24F 109.5
C26 C25 C27 110.0(4)
C26 C25 C18 112.2(4)
C27 C25 C18 112.7(4)
C26 C25 H25 107.2
C27 C25 H25 107.2
C18 C25 H25 107.2
C25 C26 H26A 109.5
C25 C26 H26B 109.5
H26A C26 H26B 109.5
C25 C26 H26C 109.5
H26A C26 H26C 109.5
H26B C26 H26C 109.5
C25 C27 H27A 109.5
C25 C27 H27B 109.5
H27A C27 H27B 109.5
C25 C27 H27C 109.5
H27A C27 H27C 109.5
H27B C27 H27C 109.5
C29 C28 C33 121.0(4)
C29 C28 C6 119.8(4)
C33 C28 C6 119.1(3)
C30 C29 C28 117.3(4)
C30 C29 C34 121.0(4)
C28 C29 C34 121.5(3)
C31 C30 C29 121.9(5)
C31 C30 H30 119.1
C29 C30 H30 119.1
C32 C31 C30 119.2(4)
C32 C31 C37 121.0(6)
C30 C31 C37 119.8(6)
C31 C32 C33 122.4(5)
C31 C32 H32 118.8
C33 C32 H32 118.8
C32 C33 C28 118.0(4)
C32 C33 C40 119.0(4)
C28 C33 C40 122.9(4)
C29 C34 C35 113.7(4)
C29 C34 C36 110.2(4)
C35 C34 C36 108.8(4)
C29 C34 H34 108.0
C35 C34 H34 108.0
C36 C34 H34 108.0
C34 C35 H35A 109.5
C34 C35 H35B 109.5
H35A C35 H35B 109.5
C34 C35 H35C 109.5
H35A C35 H35C 109.5
H35B C35 H35C 109.5
C34 C36 H36A 109.5
C34 C36 H36B 109.5
H36A C36 H36B 109.5
C34 C36 H36C 109.5
H36A C36 H36C 109.5
H36B C36 H36C 109.5
C38 C37 C39 121.1(5)
C38 C37 C31 114.0(5)
C39 C37 C31 114.2(4)
C38 C37 H37 101.0
C39 C37 H37 101.0
C31 C37 H37 101.0
C37 C38 H38A 109.5
C37 C38 H38B 109.5
H38A C38 H38B 109.5
C37 C38 H38C 109.5
H38A C38 H38C 109.5
H38B C38 H38C 109.5
C37 C39 H39A 109.5
C37 C39 H39B 109.5
H39A C39 H39B 109.5
C37 C39 H39C 109.5
H39A C39 H39C 109.5
H39B C39 H39C 109.5
C33 C40 C41 111.8(5)
C33 C40 C42 112.4(4)
C41 C40 C42 109.6(4)
C33 C40 H40 107.6
C41 C40 H40 107.6
C42 C40 H40 107.6
C40 C41 H41A 109.5
C40 C41 H41B 109.5
H41A C41 H41B 109.5
C40 C41 H41C 109.5
H41A C41 H41C 109.5
H41B C41 H41C 109.5
C40 C42 H42A 109.5
C40 C42 H42B 109.5
H42A C42 H42B 109.5
C40 C42 H42C 109.5
H42A C42 H42C 109.5
H42B C42 H42C 109.5
C51 Ge2 I2 106.37(11)
C51 Ge3 Cl3 121.8(3)
C52 C51 C56 120.8(4)
C52 C51 Ge2 130.3(3)
C56 C51 Ge2 108.1(3)
C52 C51 Ge3 106.0(3)
C56 C51 Ge3 131.7(3)
C53 C52 C51 119.2(4)
C53 C52 C63 122.1(4)
C51 C52 C63 118.7(4)
C52 C53 C54 118.3(4)
C52 C53 C57 121.7(3)
C54 C53 C57 120.0(4)
C55 C54 C53 123.6(4)
C55 C54 H54 118.2
C53 C54 H54 118.2
C54 C55 C56 117.8(4)
C54 C55 C60 121.0(4)
C56 C55 C60 121.1(4)
C55 C56 C51 119.5(4)
C55 C56 C78 122.9(4)
C51 C56 C78 117.5(4)
C53 C57 C59 114.1(4)
C53 C57 C58 109.2(3)
C59 C57 C58 109.9(4)
C53 C57 H57 107.8
C59 C57 H57 107.8
C58 C57 H57 107.8
C57 C58 H58A 109.5
C57 C58 H58B 109.5
H58A C58 H58B 109.5
C57 C58 H58C 109.5
H58A C58 H58C 109.5
H58B C58 H58C 109.5
C57 C59 H59A 109.5
C57 C59 H59B 109.5
H59A C59 H59B 109.5
C57 C59 H59C 109.5
H59A C59 H59C 109.5
H59B C59 H59C 109.5
C62 C60 C61 110.1(4)
C62 C60 C55 109.3(3)
C61 C60 C55 112.8(4)
C62 C60 H60 108.2
C61 C60 H60 108.2
C55 C60 H60 108.2
C60 C61 H61A 109.5
C60 C61 H61B 109.5
H61A C61 H61B 109.5
C60 C61 H61C 109.5
H61A C61 H61C 109.5
H61B C61 H61C 109.5
C60 C62 H62A 109.5
C60 C62 H62B 109.5
H62A C62 H62B 109.5
C60 C62 H62C 109.5
H62A C62 H62C 109.5
H62B C62 H62C 109.5
C68 C63 C64 119.0(4)
C68 C63 C52 121.7(4)
C64 C63 C52 119.2(3)
C65 C64 C63 118.5(3)
C65 C64 C69 119.0(4)
C63 C64 C69 122.5(3)
C66 C65 C64 123.0(4)
C66 C65 H65 118.5
C64 C65 H65 118.5
C65 C66 C67 117.6(4)
C65 C66 C72 123.6(4)
C67 C66 C72 118.7(4)
C68 C67 C66 122.3(4)
C68 C67 H67 118.8
C66 C67 H67 118.8
C67 C68 C63 119.5(4)
C67 C68 C75 118.9(4)
C63 C68 C75 121.5(4)
C64 C69 C70 111.6(4)
C64 C69 C71 110.7(4)
C70 C69 C71 110.7(5)
C64 C69 H69 107.9
C70 C69 H69 107.9
C71 C69 H69 107.9
C69 C70 H70A 109.5
C69 C70 H70B 109.5
H70A C70 H70B 109.5
C69 C70 H70C 109.5
H70A C70 H70C 109.5
H70B C70 H70C 109.5
C69 C71 H71A 109.5
C69 C71 H71B 109.5
H71A C71 H71B 109.5
C69 C71 H71C 109.5
H71A C71 H71C 109.5
H71B C71 H71C 109.5
C73 C72 C74 112.7(4)
C73 C72 C66 113.8(4)
C74 C72 C66 109.9(4)
C73 C72 H72 106.6
C74 C72 H72 106.6
C66 C72 H72 106.6
C72 C73 H73A 109.5
C72 C73 H73B 109.5
H73A C73 H73B 109.5
C72 C73 H73C 109.5
H73A C73 H73C 109.5
H73B C73 H73C 109.5
C72 C74 H74A 109.5
C72 C74 H74B 109.5
H74A C74 H74B 109.5
C72 C74 H74C 109.5
H74A C74 H74C 109.5
H74B C74 H74C 109.5
C77 C75 C68 108.8(4)
C77 C75 C76 111.9(5)
C68 C75 C76 112.3(4)
C77 C75 H75 107.9
C68 C75 H75 107.9
C76 C75 H75 107.9
C75 C76 H76A 109.5
C75 C76 H76B 109.5
H76A C76 H76B 109.5
C75 C76 H76C 109.5
H76A C76 H76C 109.5
H76B C76 H76C 109.5
C75 C77 H77A 109.5
C75 C77 H77B 109.5
H77A C77 H77B 109.5
C75 C77 H77C 109.5
H77A C77 H77C 109.5
H77B C77 H77C 109.5
C83 C78 C79 119.2(4)
C83 C78 C56 121.6(3)
C79 C78 C56 119.1(4)
C80 C79 C78 119.3(4)
C80 C79 C84 118.4(4)
C78 C79 C84 122.3(4)
C81 C80 C79 122.3(4)
C81 C80 H80 118.9
C79 C80 H80 118.9
C80 C81 C82 117.9(4)
C80 C81 C87 123.1(9)
C82 C81 C87 118.9(9)
C80 C81 C87B 119.5(12)
C82 C81 C87B 122.4(12)
C81 C82 C83 122.4(4)
C81 C82 H82 118.8
C83 C82 H82 118.8
C78 C83 C82 118.8(4)
C78 C83 C90 122.0(4)
C82 C83 C90 119.0(4)
C85 C84 C86 112.7(5)
C85 C84 C79 110.1(5)
C86 C84 C79 110.6(5)
C85 C84 H84 107.8
C86 C84 H84 107.8
C79 C84 H84 107.8
C84 C85 H85A 109.5
C84 C85 H85B 109.5
H85A C85 H85B 109.5
C84 C85 H85C 109.5
H85A C85 H85C 109.5
H85B C85 H85C 109.5
C84 C86 H86A 109.5
C84 C86 H86B 109.5
H86A C86 H86B 109.5
C84 C86 H86C 109.5
H86A C86 H86C 109.5
H86B C86 H86C 109.5
C81 C87 C88 114.4(16)
C81 C87 C89 112.7(12)
C88 C87 C89 115.0(8)
C81 C87 H87 104.4
C88 C87 H87 104.4
C89 C87 H87 104.4
C87 C88 H88A 109.5
C87 C88 H88B 109.5
H88A C88 H88B 109.5
C87 C88 H88C 109.5
H88A C88 H88C 109.5
H88B C88 H88C 109.5
C87 C89 H89A 109.5
C87 C89 H89B 109.5
H89A C89 H89B 109.5
C87 C89 H89C 109.5
H89A C89 H89C 109.5
H89B C89 H89C 109.5
C89B C87B C88B 115.6(9)
C89B C87B C81 112(2)
C88B C87B C81 108.6(17)
C89B C87B H87B 106.6
C88B C87B H87B 106.6
C81 C87B H87B 106.6
C87B C88B H88D 109.5
C87B C88B H88E 109.5
H88D C88B H88E 109.5
C87B C88B H88F 109.5
H88D C88B H88F 109.5
H88E C88B H88F 109.5
C87B C89B H89D 109.5
C87B C89B H89E 109.5
H89D C89B H89E 109.5
C87B C89B H89F 109.5
H89D C89B H89F 109.5
H89E C89B H89F 109.5
C83 C90 C91 113.8(4)
C83 C90 C92 110.0(3)
C91 C90 C92 109.1(4)
C83 C90 H90 107.9
C91 C90 H90 107.9
C92 C90 H90 107.9
C90 C91 H91A 109.5
C90 C91 H91B 109.5
H91A C91 H91B 109.5
C90 C91 H91C 109.5
H91A C91 H91C 109.5
H91B C91 H91C 109.5
C90 C92 H92A 109.5
C90 C92 H92B 109.5
H92A C92 H92B 109.5
C90 C92 H92C 109.5
H92A C92 H92C 109.5
H92B C92 H92C 109.5

loop_
_geom_bond_atom_site_label_1
_geom_bond_atom_site_label_2
_geom_bond_distance
I1 Ge1 2.6221(6)
Ge1 C1 2.015(4)
C1 C2 1.404(5)
C1 C6 1.405(5)
C2 C3 1.414(5)
C2 C13 1.491(5)
C3 C4 1.394(5)
C3 C7 1.528(5)
C4 C5 1.382(5)
C4 H4 0.9500
C5 C6 1.395(5)
C5 C10 1.526(5)
C6 C28 1.520(5)
C7 C8 1.519(6)
C7 C9 1.533(6)
C7 H7 1.0000
C8 H8A 0.9800
C8 H8B 0.9800
C8 H8C 0.9800
C9 H9A 0.9800
C9 H9B 0.9800
C9 H9C 0.9800
C10 C11 1.521(6)
C10 C12 1.535(6)
C10 H10 1.0000
C11 H11A 0.9800
C11 H11B 0.9800
C11 H11C 0.9800
C12 H12A 0.9800
C12 H12B 0.9800
C12 H12C 0.9800
C13 C18 1.395(6)
C13 C14 1.418(6)
C14 C15 1.388(6)
C14 C19 1.515(6)
C15 C16 1.385(7)
C15 H15 0.9500
C16 C17 1.380(7)
C16 C22B 1.562(8)
C16 C22 1.590(14)
C17 C18 1.384(6)
C17 H17 0.9500
C18 C25 1.538(6)
C19 C21 1.534(6)
C19 C20 1.535(6)
C19 H19 1.0000
C20 H20A 0.9800
C20 H20B 0.9800
C20 H20C 0.9800
C21 H21A 0.9800
C21 H21B 0.9800
C21 H21C 0.9800
C22 C24 1.507(9)
C22 C23 1.512(9)
C22 H22 1.0000
C23 H23A 0.9800
C23 H23B 0.9800
C23 H23C 0.9800
C24 H24A 0.9800
C24 H24B 0.9800
C24 H24C 0.9800
C22B C23B 1.502(8)
C22B C24B 1.503(8)
C22B H22B 1.0000
C23B H23D 0.9800
C23B H23E 0.9800
C23B H23F 0.9800
C24B H24D 0.9800
C24B H24E 0.9800
C24B H24F 0.9800
C25 C26 1.515(6)
C25 C27 1.531(6)
C25 H25 1.0000
C26 H26A 0.9800
C26 H26B 0.9800
C26 H26C 0.9800
C27 H27A 0.9800
C27 H27B 0.9800
C27 H27C 0.9800
C28 C29 1.413(6)
C28 C33 1.414(6)
C29 C30 1.408(6)
C29 C34 1.514(6)
C30 C31 1.396(8)
C30 H30 0.9500
C31 C32 1.356(8)
C31 C37 1.529(6)
C32 C33 1.400(6)
C32 H32 0.9500
C33 C40 1.506(7)
C34 C35 1.526(6)
C34 C36 1.539(6)
C34 H34 1.0000
C35 H35A 0.9800
C35 H35B 0.9800
C35 H35C 0.9800
C36 H36A 0.9800
C36 H36B 0.9800
C36 H36C 0.9800
C37 C38 1.395(8)
C37 C39 1.476(7)
C37 H37 1.0000
C38 H38A 0.9800
C38 H38B 0.9800
C38 H38C 0.9800
C39 H39A 0.9800
C39 H39B 0.9800
C39 H39C 0.9800
C40 C41 1.533(7)
C40 C42 1.547(7)
C40 H40 1.0000
C41 H41A 0.9800
C41 H41B 0.9800
C41 H41C 0.9800
C42 H42A 0.9800
C42 H42B 0.9800
C42 H42C 0.9800
Ge2 C51 2.010(4)
Ge2 I2 2.6197(8)
Ge3 C51 2.017(6)
Ge3 Cl3 2.156(9)
C51 C52 1.407(5)
C51 C56 1.410(5)
C52 C53 1.397(5)
C52 C63 1.509(5)
C53 C54 1.397(5)
C53 C57 1.522(5)
C54 C55 1.379(5)
C54 H54 0.9500
C55 C56 1.405(6)
C55 C60 1.534(5)
C56 C78 1.505(5)
C57 C59 1.523(6)
C57 C58 1.527(6)
C57 H57 1.0000
C58 H58A 0.9800
C58 H58B 0.9800
C58 H58C 0.9800
C59 H59A 0.9800
C59 H59B 0.9800
C59 H59C 0.9800
C60 C62 1.515(6)
C60 C61 1.522(6)
C60 H60 1.0000
C61 H61A 0.9800
C61 H61B 0.9800
C61 H61C 0.9800
C62 H62A 0.9800
C62 H62B 0.9800
C62 H62C 0.9800
C63 C68 1.407(5)
C63 C64 1.420(5)
C64 C65 1.389(5)
C64 C69 1.523(5)
C65 C66 1.377(6)
C65 H65 0.9500
C66 C67 1.385(6)
C66 C72 1.542(6)
C67 C68 1.383(6)
C67 H67 0.9500
C68 C75 1.527(6)
C69 C70 1.530(7)
C69 C71 1.533(7)
C69 H69 1.0000
C70 H70A 0.9800
C70 H70B 0.9800
C70 H70C 0.9800
C71 H71A 0.9800
C71 H71B 0.9800
C71 H71C 0.9800
C72 C73 1.494(6)
C72 C74 1.516(6)
C72 H72 1.0000
C73 H73A 0.9800
C73 H73B 0.9800
C73 H73C 0.9800
C74 H74A 0.9800
C74 H74B 0.9800
C74 H74C 0.9800
C75 C77 1.522(7)
C75 C76 1.580(7)
C75 H75 1.0000
C76 H76A 0.9800
C76 H76B 0.9800
C76 H76C 0.9800
C77 H77A 0.9800
C77 H77B 0.9800
C77 H77C 0.9800
C78 C83 1.396(5)
C78 C79 1.417(5)
C79 C80 1.383(6)
C79 C84 1.543(6)
C80 C81 1.377(6)
C80 H80 0.9500
C81 C82 1.378(5)
C81 C87 1.49(3)
C81 C87B 1.56(3)
C82 C83 1.401(5)
C82 H82 0.9500
C83 C90 1.518(5)
C84 C85 1.506(9)
C84 C86 1.529(9)
C84 H84 1.0000
C85 H85A 0.9800
C85 H85B 0.9800
C85 H85C 0.9800
C86 H86A 0.9800
C86 H86B 0.9800
C86 H86C 0.9800
C87 C88 1.506(8)
C87 C89 1.506(9)
C87 H87 1.0000
C88 H88A 0.9800
C88 H88B 0.9800
C88 H88C 0.9800
C89 H89A 0.9800
C89 H89B 0.9800
C89 H89C 0.9800
C87B C89B 1.506(9)
C87B C88B 1.508(8)
C87B H87B 1.0000
C88B H88D 0.9800
C88B H88E 0.9800
C88B H88F 0.9800
C89B H89D 0.9800
C89B H89E 0.9800
C89B H89F 0.9800
C90 C91 1.526(6)
C90 C92 1.530(6)
C90 H90 1.0000
C91 H91A 0.9800
C91 H91B 0.9800
C91 H91C 0.9800
C92 H92A 0.9800
C92 H92B 0.9800
C92 H92C 0.9800
